data_4021056
loop_
_publ_author_name
'Ramaiah Kumareswaran'
'Judith Gallucci'
'T. V. RajanBabu'

_publ_section_title
;
 Tuning the Acceptors in Catalyzed Cyclizations Initiated by Allenes.
 Silylstannylation/Cyclization of Allene-Aldehydes
 for Synthesis of Polyalkylated Indolizidines Including 223A Congeners
;
_journal_name_full 'Journal of Organic Chemistry'
_journal_page_first 9151
_journal_page_last 9158
_journal_paper_doi 10.1021/jo048580w
_journal_volume 69
_journal_year 2004
_chemical_formula_sum 'C15 H25 N O2'
_chemical_formula_weight 251.36
_space_group_IT_number 9
_symmetry_cell_setting monoclinic
_symmetry_space_group_name_Hall 'C -2yc'
_symmetry_space_group_name_H-M 'C 1 c 1'
_cell_angle_alpha 90.00
_cell_angle_beta 91.122(7)
_cell_angle_gamma 90.00
_cell_formula_units_Z 4
_cell_length_a 11.2070(10)
_cell_length_b 12.006(2)
_cell_length_c 10.6250(10)
_cell_measurement_temperature 200(2)
_cell_volume 1429.3(3)
_diffrn_ambient_temperature 200(2)
_exptl_crystal_density_diffrn 1.168
_refine_ls_R_factor_obs 0.0309
_refine_ls_wR_factor_obs 0.0762
_cod_original_sg_symbol_H-M 'C c'
_cod_database_code 4021056

loop_
_symmetry_equiv_pos_as_xyz
'x, y, z'
'x, -y, z+1/2'
'x+1/2, y+1/2, z'
'x+1/2, -y+1/2, z+1/2'

loop_
_atom_site_aniso_label
_atom_site_aniso_U_11
_atom_site_aniso_U_22
_atom_site_aniso_U_33
_atom_site_aniso_U_23
_atom_site_aniso_U_13
_atom_site_aniso_U_12
O1 0.0398(5) 0.0500(6) 0.0269(5) 0.0087(4) -0.0048(4) 0.0106(5)
O2 0.0392(5) 0.0374(5) 0.0279(4) -0.0027(4) -0.0097(4) 0.0009(4)
N 0.0244(5) 0.0277(5) 0.0223(5) -0.0023(4) 0.0000(4) 0.0002(4)
C1 0.0295(6) 0.0345(7) 0.0216(6) -0.0023(5) 0.0028(4) 0.0029(5)
C2 0.0297(6) 0.0342(6) 0.0223(6) -0.0057(5) -0.0024(5) 0.0052(5)
C3 0.0277(6) 0.0330(6) 0.0243(6) -0.0002(5) -0.0057(4) 0.0023(5)
C4 0.0255(6) 0.0256(6) 0.0237(6) 0.0018(4) -0.0009(4) 0.0027(4)
C5 0.0248(5) 0.0255(6) 0.0227(6) 0.0001(4) -0.0007(4) 0.0020(4)
C6 0.0247(5) 0.0274(6) 0.0315(6) 0.0000(5) -0.0047(4) -0.0038(5)
C7 0.0291(6) 0.0408(7) 0.0435(8) -0.0042(6) -0.0061(5) 0.0067(5)
C8 0.0288(6) 0.0425(8) 0.0388(7) -0.0064(6) 0.0053(5) 0.0050(5)
C9 0.0327(6) 0.0293(7) 0.0370(6) -0.0050(5) -0.0044(5) 0.0036(5)
C10 0.0420(8) 0.0363(8) 0.0639(10) -0.0034(7) -0.0074(7) -0.0030(6)
C11 0.0297(6) 0.0298(6) 0.0298(6) -0.0015(5) -0.0034(5) 0.0037(5)
C12 0.0305(6) 0.0459(8) 0.0416(8) -0.0024(6) 0.0035(5) 0.0034(6)
C13 0.0301(6) 0.0309(6) 0.0270(6) -0.0044(5) 0.0017(5) 0.0006(5)
C14 0.0385(7) 0.0277(6) 0.0331(6) -0.0031(5) 0.0005(5) -0.0029(5)
C15 0.0470(8) 0.0415(8) 0.0408(7) -0.0133(6) -0.0025(6) -0.0037(6)

loop_
_atom_site_label
_atom_site_type_symbol
_atom_site_fract_x
_atom_site_fract_y
_atom_site_fract_z
_atom_site_U_iso_or_equiv
_atom_site_thermal_displace_type
_atom_site_occupancy
_atom_site_calc_flag
_atom_site_refinement_flags
_atom_site_disorder_group
O1 O 0.20095(9) 0.22236(9) 0.04457(9) 0.0390(2) Uani 1 d . .
H1A H 0.1317(17) 0.2555(15) 0.0365(18) 0.048(5) Uiso 1 d . .
O2 O 0.48337(8) 0.17561(8) 0.48445(8) 0.0350(2) Uani 1 d . .
N N 0.40329(8) 0.19605(8) 0.28367(9) 0.0248(2) Uani 1 d . .
C1 C 0.41569(10) 0.14526(11) 0.15816(11) 0.0285(3) Uani 1 d . .
H1 H 0.41701 0.20575 0.09350 0.034 Uiso 1 calc R .
C2 C 0.30864(11) 0.06856(10) 0.13008(11) 0.0288(3) Uani 1 d . .
H2 H 0.31430 0.04390 0.04049 0.035 Uiso 1 calc R .
C3 C 0.19498(10) 0.13884(11) 0.14026(10) 0.0284(3) Uani 1 d . .
H3 H 0.12372 0.09050 0.12368 0.034 Uiso 1 calc R .
C4 C 0.18579(9) 0.19137(9) 0.27259(10) 0.0250(2) Uani 1 d . .
H4 H 0.18570 0.12986 0.33605 0.030 Uiso 1 calc R .
C5 C 0.29596(10) 0.26583(10) 0.29966(11) 0.0244(2) Uani 1 d . .
H5 H 0.29710 0.32362 0.23192 0.029 Uiso 1 calc R .
C6 C 0.48106(10) 0.15571(10) 0.37037(11) 0.0279(2) Uani 1 d . .
C7 C 0.56754(12) 0.07852(13) 0.30589(14) 0.0379(3) Uani 1 d . .
H7A H 0.55607 0.00071 0.33403 0.045 Uiso 1 calc R .
H7B H 0.65101 0.10085 0.32486 0.045 Uiso 1 calc R .
C8 C 0.53926(12) 0.08969(12) 0.16536(13) 0.0366(3) Uani 1 d . .
H8A H 0.53724 0.01568 0.12430 0.044 Uiso 1 calc R .
H8B H 0.59967 0.13649 0.12387 0.044 Uiso 1 calc R .
C9 C 0.30749(11) -0.03652(11) 0.21201(12) 0.0331(3) Uani 1 d . .
H9A H 0.37706 -0.08309 0.19041 0.040 Uiso 1 calc R .
H9B H 0.31746 -0.01407 0.30125 0.040 Uiso 1 calc R .
C10 C 0.19468(14) -0.10745(13) 0.1987(2) 0.0475(4) Uani 1 d . .
H10A H 0.1273 -0.0676 0.2352 0.071 Uiso 1 calc R .
H10B H 0.2067 -0.1783 0.2430 0.071 Uiso 1 calc R .
H10C H 0.1777 -0.1220 0.1094 0.071 Uiso 1 calc R .
C11 C 0.06990(11) 0.25388(11) 0.28167(12) 0.0298(3) Uani 1 d . .
H11 H 0.05966 0.31869 0.23130 0.036 Uiso 1 calc R .
C12 C -0.01810(12) 0.22470(13) 0.35472(14) 0.0393(3) Uani 1 d . .
H12A H -0.01077 0.16034 0.40629 0.047 Uiso 1 calc R .
H12B H -0.08904 0.26799 0.35595 0.047 Uiso 1 calc R .
C13 C 0.29042(11) 0.32779(11) 0.42429(11) 0.0293(3) Uani 1 d . .
H13A H 0.30013 0.27322 0.49358 0.035 Uiso 1 calc R .
H13B H 0.21020 0.36149 0.43130 0.035 Uiso 1 calc R .
C14 C 0.38352(12) 0.41900(11) 0.44222(13) 0.0331(3) Uani 1 d . .
H14A H 0.46424 0.38549 0.44213 0.040 Uiso 1 calc R .
H14B H 0.37756 0.47208 0.37107 0.040 Uiso 1 calc R .
C15 C 0.36633(14) 0.48128(13) 0.56518(15) 0.0431(3) Uani 1 d . .
H15A H 0.4289 0.5377 0.5755 0.065 Uiso 1 calc R .
H15B H 0.3710 0.4287 0.6356 0.065 Uiso 1 calc R .
H15C H 0.2880 0.5176 0.5637 0.065 Uiso 1 calc R .

loop_
_geom_bond_atom_site_label_1
_geom_bond_atom_site_label_2
_geom_bond_distance
_geom_bond_site_symmetry_2
_geom_bond_publ_flag
O1 C3 1.431(2) . ?
O1 H1A 0.87(2) . ?
O2 C6 1.2353(14) . ?
N C6 1.346(2) . ?
N C1 1.4753(14) . ?
N C5 1.4784(14) . ?
C1 C2 1.537(2) . ?
C1 C8 1.538(2) . ?
C1 H1 1.00 . ?
C2 C9 1.533(2) . ?
C2 C3 1.533(2) . ?
C2 H2 1.00 . ?
C3 C4 1.546(2) . ?
C3 H3 1.00 . ?
C4 C11 1.505(2) . ?
C4 C5 1.547(2) . ?
C4 H4 1.00 . ?
C5 C13 1.521(2) . ?
C5 H5 1.00 . ?
C6 C7 1.514(2) . ?
C7 C8 1.526(2) . ?
C7 H7A 0.99 . ?
C7 H7B 0.99 . ?
C8 H8A 0.99 . ?
C8 H8B 0.99 . ?
C9 C10 1.529(2) . ?
C9 H9A 0.99 . ?
C9 H9B 0.99 . ?
C10 H10A 0.98 . ?
C10 H10B 0.98 . ?
C10 H10C 0.98 . ?
C11 C12 1.314(2) . ?
C11 H11 0.95 . ?
C12 H12A 0.95 . ?
C12 H12B 0.95 . ?
C13 C14 1.522(2) . ?
C13 H13A 0.99 . ?
C13 H13B 0.99 . ?
C14 C15 1.521(2) . ?
C14 H14A 0.99 . ?
C14 H14B 0.99 . ?
C15 H15A 0.98 . ?
C15 H15B 0.98 . ?
C15 H15C 0.98 . ?
